data_7236218
loop_
_publ_author_name
'Klemens, Tomasz'
'\'Switlicka-Olszewska, Anna'
'Machura, Barbara'
'Grucela, Marzena'
'Janeczek, Henryk'
'Schab-Balcerzak, Ewa'
'Szlapa, Agata'
'Kula, Slawomir'
'Krompiec, Stanis\/law'
'Smolarek, Karolina'
'Kowalska, Dorota'
'Mackowski, Sebastian'
'Erfurt, Karol'
'Lodowski, Piotr'

_publ_section_title
;
 Synthesis, photophysical properties and application in organic light
 emitting devices of rhenium(i) carbonyls incorporating functionalized
 2,2&#x2032;:6&#x2032;,2&#x2032;&#x2032;-terpyridines
;
_journal_issue 61
_journal_name_full 'RSC Advances'
_journal_page_first 56335
_journal_paper_doi 10.1039/C6RA08981J
_journal_volume 6
_journal_year 2016
_chemical_formula_moiety 'C24 H14 Cl2 N3 O3 Re'
_chemical_formula_sum 'C24 H14 Cl2 N3 O3 Re'
_chemical_formula_weight 649.48
_space_group_crystal_system monoclinic
_space_group_IT_number 14
_space_group_name_Hall '-P 2ybc'
_space_group_name_H-M_alt 'P 1 21/c 1'
_atom_sites_solution_hydrogens geom
_audit_creation_method SHELXL-2014/6
_audit_update_record
;
2016-03-30 deposited with the CCDC.
2016-06-01 downloaded from the CCDC.
;
_cell_angle_alpha 90
_cell_angle_beta 104.084(6)
_cell_angle_gamma 90
_cell_formula_units_Z 4
_cell_length_a 9.4121(6)
_cell_length_b 20.5407(9)
_cell_length_c 11.8912(7)
_cell_measurement_reflns_used 3605
_cell_measurement_temperature 295(2)
_cell_measurement_theta_max 27.5150
_cell_measurement_theta_min 3.8250
_cell_volume 2229.8(2)
_computing_cell_refinement 'CrysAlis RED v. 1.163 (UNIL IC & KUMA 2000)'
_computing_data_collection 'CrysAlis CCD v. 1.163 (UNIL IC & KUMA 2000)'
_computing_data_reduction 'CrysAlis RED v. 1.163 (UNIL IC & KUMA 2000)'
_computing_molecular_graphics 'Mercury (Macrae, J.Appl.Cryst. 41 (2008) 466-470'
_computing_publication_material 'Olex2 (Dolomanov et al., 2009)'
_computing_structure_refinement 'SHELXL-2014/6 (Sheldrick, 2014)'
_computing_structure_solution 'SHELXS-97 (Sheldrick, 1990)'
_diffrn_ambient_temperature 295(2)
_diffrn_measured_fraction_theta_full 0.973
_diffrn_measured_fraction_theta_max 0.998
_diffrn_measurement_device_type 'Oxford Diffraction Gemini A Ultra'
_diffrn_radiation_type MoK\a
_diffrn_radiation_wavelength 0.71073
_diffrn_reflns_av_R_equivalents 0.0403
_diffrn_reflns_av_unetI/netI 0.0514
_diffrn_reflns_Laue_measured_fraction_full 0.973
_diffrn_reflns_Laue_measured_fraction_max 0.998
_diffrn_reflns_limit_h_max 11
_diffrn_reflns_limit_h_min -11
_diffrn_reflns_limit_k_max 24
_diffrn_reflns_limit_k_min -19
_diffrn_reflns_limit_l_max 14
_diffrn_reflns_limit_l_min -12
_diffrn_reflns_number 9767
_diffrn_reflns_point_group_measured_fraction_full 0.973
_diffrn_reflns_point_group_measured_fraction_max 0.998
_diffrn_reflns_theta_full 25.242
_diffrn_reflns_theta_max 25.050
_diffrn_reflns_theta_min 3.317
_exptl_absorpt_coefficient_mu 5.722
_exptl_absorpt_correction_T_max 1.00000
_exptl_absorpt_correction_T_min 0.45455
_exptl_absorpt_correction_type multi-scan
_exptl_absorpt_process_details 'Blessing, Acta Cryst. A51 (1995) 33-38'
_exptl_crystal_colour orange
_exptl_crystal_density_diffrn 1.935
_exptl_crystal_description needle
_exptl_crystal_F_000 1248
_exptl_crystal_size_max 0.26
_exptl_crystal_size_mid 0.07
_exptl_crystal_size_min 0.03
_refine_diff_density_max 0.769
_refine_diff_density_min -0.671
_refine_diff_density_rms 0.118
_refine_ls_extinction_method none
_refine_ls_goodness_of_fit_ref 1.106
_refine_ls_hydrogen_treatment constr
_refine_ls_matrix_type full
_refine_ls_number_parameters 298
_refine_ls_number_reflns 3933
_refine_ls_number_restraints 0
_refine_ls_restrained_S_all 1.106
_refine_ls_R_factor_all 0.0540
_refine_ls_R_factor_gt 0.0387
_refine_ls_shift/su_max 0.001
_refine_ls_shift/su_mean 0.000
_refine_ls_structure_factor_coef Fsqd
_refine_ls_weighting_details 'w=1/[\s^2^(Fo^2^)+(0.0150P)^2^+4.0181P] where P=(Fo^2^+2Fc^2^)/3'
_refine_ls_weighting_scheme calc
_refine_ls_wR_factor_gt 0.0677
_refine_ls_wR_factor_ref 0.0716
_reflns_Friedel_coverage 0.000
_reflns_number_gt 3227
_reflns_number_total 3933
_reflns_threshold_expression 'I > 2\s(I)'
_cod_data_source_file c6ra08981j2.cif
_cod_data_source_block ren539
_cod_original_sg_symbol_H-M 'P 21/c'
_cod_database_code 7236218
_shelx_space_group_comment
;
The symmetry employed for this shelxl refinement is uniquely defined
by the following loop, which should always be used as a source of
symmetry information in preference to the above space-group names.
They are only intended as comments.
;
_shelxl_version_number 2014/6

loop_
_space_group_symop_operation_xyz
'x, y, z'
'-x, y+1/2, -z+1/2'
'-x, -y, -z'
'x, -y-1/2, z-1/2'

loop_
_atom_site_label
_atom_site_type_symbol
_atom_site_fract_x
_atom_site_fract_y
_atom_site_fract_z
_atom_site_U_iso_or_equiv
_atom_site_adp_type
_atom_site_occupancy
_atom_site_site_symmetry_order
_atom_site_calc_flag
_atom_site_refinement_flags_posn
_atom_site_refinement_flags_adp
Re1 Re 0.19104(3) 0.39198(2) 0.52283(2) 0.03593(10) Uani 1 1 d . .
N1 N 0.3357(6) 0.3633(3) 0.4142(4) 0.0384(13) Uani 1 1 d . .
N2 N 0.1810(5) 0.2835(2) 0.5175(4) 0.0325(12) Uani 1 1 d . .
C15 C -0.1336(6) 0.3011(3) 0.5493(5) 0.0324(14) Uani 1 1 d . .
H15 H -0.1370 0.3083 0.4714 0.039 Uiso 1 1 calc R U
O1 O 0.0110(6) 0.4294(3) 0.6978(5) 0.0658(15) Uani 1 1 d . .
O2 O 0.2575(6) 0.5372(3) 0.5138(6) 0.0840(19) Uani 1 1 d . .
O3 O -0.0693(8) 0.4064(3) 0.3165(5) 0.092(2) Uani 1 1 d . .
Cl1 Cl 0.4091(2) 0.37712(10) 0.68432(16) 0.0593(5) Uani 1 1 d . .
Cl2 Cl 0.2855(2) -0.14356(9) 0.49652(19) 0.0662(6) Uani 1 1 d . .
C1 C 0.0740(7) 0.4142(3) 0.6297(6) 0.0464(18) Uani 1 1 d . .
C2 C 0.2315(7) 0.4823(4) 0.5182(6) 0.0452(17) Uani 1 1 d . .
C3 C 0.0262(8) 0.4006(3) 0.3853(8) 0.052(2) Uani 1 1 d . .
C4 C 0.4055(9) 0.4055(4) 0.3608(6) 0.063(2) Uani 1 1 d . .
H4 H 0.3899 0.4498 0.3688 0.075 Uiso 1 1 calc R U
C5 C 0.4986(9) 0.3863(5) 0.2952(6) 0.068(2) Uani 1 1 d . .
H5 H 0.5477 0.4173 0.2618 0.081 Uiso 1 1 calc R U
C6 C 0.5193(9) 0.3215(5) 0.2789(6) 0.065(2) Uani 1 1 d . .
H6 H 0.5805 0.3076 0.2330 0.078 Uiso 1 1 calc R U
C7 C 0.4473(8) 0.2773(4) 0.3321(6) 0.0514(19) Uani 1 1 d . .
H7 H 0.4590 0.2329 0.3218 0.062 Uiso 1 1 calc R U
C8 C 0.3575(7) 0.2989(3) 0.4010(5) 0.0359(15) Uani 1 1 d . .
C9 C 0.2759(6) 0.2543(3) 0.4626(5) 0.0344(15) Uani 1 1 d . .
C10 C 0.2963(7) 0.1878(3) 0.4625(6) 0.0402(16) Uani 1 1 d . .
H10 H 0.3630 0.1702 0.4246 0.048 Uiso 1 1 calc R U
C11 C 0.2176(7) 0.1467(3) 0.5187(5) 0.0385(16) Uani 1 1 d . .
C12 C 0.1216(7) 0.1766(3) 0.5743(6) 0.0422(16) Uani 1 1 d . .
H12 H 0.0684 0.1514 0.6147 0.051 Uiso 1 1 calc R U
C13 C 0.1042(6) 0.2444(3) 0.5703(5) 0.0328(15) Uani 1 1 d . .
C14 C -0.0168(6) 0.2709(3) 0.6199(5) 0.0326(14) Uani 1 1 d . .
N15 N -0.0041(7) 0.2587(4) 0.7333(5) 0.0661(19) Uani 1 1 d . .
C18 C -0.1179(9) 0.2805(5) 0.7758(6) 0.078(3) Uani 1 1 d . .
H18 H -0.1123 0.2744 0.8543 0.094 Uiso 1 1 calc R U
C17 C -0.2383(8) 0.3103(4) 0.7105(6) 0.055(2) Uani 1 1 d . .
H17 H -0.3140 0.3235 0.7429 0.066 Uiso 1 1 calc R U
C16 C -0.2456(7) 0.3204(3) 0.5956(6) 0.0423(16) Uani 1 1 d . .
H16 H -0.3274 0.3407 0.5489 0.051 Uiso 1 1 calc R U
C19 C 0.2370(7) 0.0748(3) 0.5164(5) 0.0366(15) Uani 1 1 d . .
C24 C 0.1920(9) 0.0341(4) 0.5933(8) 0.068(2) Uani 1 1 d . .
H24 H 0.1508 0.0522 0.6497 0.081 Uiso 1 1 calc R U
C23 C 0.2065(9) -0.0325(4) 0.5888(8) 0.070(2) Uani 1 1 d . .
H23 H 0.1780 -0.0590 0.6429 0.084 Uiso 1 1 calc R U
C22 C 0.2628(8) -0.0591(3) 0.5048(6) 0.0469(18) Uani 1 1 d . .
C21 C 0.3065(12) -0.0210(4) 0.4288(8) 0.089(3) Uani 1 1 d . .
H21 H 0.3477 -0.0394 0.3727 0.106 Uiso 1 1 calc R U
C20 C 0.2905(10) 0.0458(4) 0.4333(7) 0.074(3) Uani 1 1 d . .
H20 H 0.3175 0.0715 0.3776 0.088 Uiso 1 1 calc R U

loop_
_atom_site_aniso_label
_atom_site_aniso_U_11
_atom_site_aniso_U_22
_atom_site_aniso_U_33
_atom_site_aniso_U_23
_atom_site_aniso_U_13
_atom_site_aniso_U_12
Re1 0.03913(16) 0.02964(15) 0.03799(15) 0.00085(13) 0.00740(11) 0.00465(13)
N1 0.043(3) 0.038(3) 0.034(3) 0.004(3) 0.009(3) 0.002(3)
N2 0.037(3) 0.034(3) 0.025(2) -0.001(2) 0.005(2) 0.004(3)
C15 0.031(3) 0.034(4) 0.031(3) 0.002(3) 0.004(3) 0.005(3)
O1 0.060(3) 0.071(4) 0.071(4) -0.025(3) 0.026(3) 0.003(3)
O2 0.071(4) 0.037(3) 0.133(6) 0.005(4) 0.004(4) -0.011(3)
O3 0.095(5) 0.081(5) 0.080(4) 0.007(4) -0.015(4) 0.004(4)
Cl1 0.0476(10) 0.0769(15) 0.0518(11) 0.0041(10) 0.0090(9) 0.0088(10)
Cl2 0.0787(14) 0.0323(10) 0.0889(15) -0.0054(10) 0.0230(12) 0.0036(10)
C1 0.036(4) 0.033(4) 0.062(5) -0.013(4) -0.002(4) -0.002(3)
C2 0.034(4) 0.042(4) 0.055(4) 0.001(4) 0.003(3) 0.000(3)
C3 0.031(4) 0.026(4) 0.093(6) 0.011(4) 0.001(4) 0.003(3)
C4 0.082(6) 0.060(5) 0.051(4) 0.008(4) 0.026(4) -0.010(5)
C5 0.083(6) 0.080(7) 0.051(5) 0.004(5) 0.037(4) -0.019(5)
C6 0.067(5) 0.082(7) 0.054(5) -0.005(5) 0.031(4) 0.000(5)
C7 0.056(5) 0.056(5) 0.047(4) -0.011(4) 0.021(4) 0.002(4)
C8 0.035(4) 0.043(4) 0.029(3) -0.001(3) 0.006(3) -0.001(3)
C9 0.032(4) 0.036(4) 0.037(4) -0.002(3) 0.012(3) 0.004(3)
C10 0.035(4) 0.035(4) 0.052(4) -0.010(3) 0.014(3) 0.007(3)
C11 0.040(4) 0.029(3) 0.044(4) 0.004(3) 0.007(3) 0.007(3)
C12 0.038(4) 0.034(4) 0.054(4) 0.000(3) 0.010(3) -0.002(3)
C13 0.032(4) 0.033(4) 0.032(3) 0.004(3) 0.006(3) 0.004(3)
C14 0.031(3) 0.034(4) 0.035(3) -0.001(3) 0.013(3) 0.002(3)
N15 0.064(4) 0.092(5) 0.047(4) 0.018(4) 0.021(3) 0.020(4)
C18 0.071(6) 0.134(9) 0.041(4) 0.026(5) 0.033(4) 0.034(6)
C17 0.039(4) 0.068(6) 0.066(5) 0.008(4) 0.029(4) 0.010(4)
C16 0.033(4) 0.035(4) 0.053(4) 0.004(3) -0.002(3) 0.005(3)
C19 0.031(4) 0.033(4) 0.042(4) -0.004(3) 0.002(3) 0.001(3)
C24 0.080(6) 0.040(5) 0.101(7) 0.006(5) 0.057(5) 0.012(4)
C23 0.088(6) 0.040(5) 0.099(7) 0.004(5) 0.055(6) 0.007(5)
C22 0.050(4) 0.029(4) 0.057(5) -0.006(4) 0.002(4) -0.001(3)
C21 0.162(10) 0.048(5) 0.080(6) 0.001(5) 0.076(7) 0.024(6)
C20 0.135(8) 0.040(5) 0.061(5) 0.008(4) 0.053(6) 0.017(5)

loop_
_atom_type_symbol
_atom_type_description
_atom_type_scat_dispersion_real
_atom_type_scat_dispersion_imag
_atom_type_scat_source
C C 0.0033 0.0016 'International Tables Vol C Tables 4.2.6.8 and 6.1.1.4'
H H 0.0000 0.0000 'International Tables Vol C Tables 4.2.6.8 and 6.1.1.4'
N N 0.0061 0.0033 'International Tables Vol C Tables 4.2.6.8 and 6.1.1.4'
O O 0.0106 0.0060 'International Tables Vol C Tables 4.2.6.8 and 6.1.1.4'
Cl Cl 0.1484 0.1585 'International Tables Vol C Tables 4.2.6.8 and 6.1.1.4'
Re Re -1.0185 7.2310 'International Tables Vol C Tables 4.2.6.8 and 6.1.1.4'

loop_
_geom_angle_atom_site_label_1
_geom_angle_atom_site_label_2
_geom_angle_atom_site_label_3
_geom_angle
C2 Re1 C1 86.5(3)
C2 Re1 C3 90.7(3)
C1 Re1 C3 93.7(3)
C2 Re1 N1 95.1(2)
C1 Re1 N1 175.3(2)
C3 Re1 N1 90.7(3)
C2 Re1 N2 169.5(2)
C1 Re1 N2 103.2(2)
C3 Re1 N2 92.7(2)
N1 Re1 N2 74.97(19)
C2 Re1 Cl1 90.5(2)
C1 Re1 Cl1 91.0(2)
C3 Re1 Cl1 175.2(2)
N1 Re1 Cl1 84.62(14)
N2 Re1 Cl1 85.39(13)
C4 N1 C8 118.2(6)
C4 N1 Re1 123.8(5)
C8 N1 Re1 117.9(4)
C13 N2 C9 117.0(5)
C13 N2 Re1 127.7(4)
C9 N2 Re1 115.0(4)
C14 C15 C16 118.2(6)
C14 C15 H15 120.9
C16 C15 H15 120.9
O1 C1 Re1 175.9(6)
O2 C2 Re1 178.7(7)
O3 C3 Re1 174.5(8)
N1 C4 C5 122.8(8)
N1 C4 H4 118.6
C5 C4 H4 118.6
C4 C5 C6 119.7(7)
C4 C5 H5 120.2
C6 C5 H5 120.2
C5 C6 C7 118.4(7)
C5 C6 H6 120.8
C7 C6 H6 120.8
C6 C7 C8 120.0(7)
C6 C7 H7 120.0
C8 C7 H7 120.0
N1 C8 C7 120.9(6)
N1 C8 C9 115.5(5)
C7 C8 C9 123.6(6)
N2 C9 C10 122.8(6)
N2 C9 C8 116.1(5)
C10 C9 C8 121.1(5)
C9 C10 C11 120.5(6)
C9 C10 H10 119.8
C11 C10 H10 119.8
C12 C11 C10 116.4(6)
C12 C11 C19 123.0(6)
C10 C11 C19 120.6(6)
C11 C12 C13 120.5(6)
C11 C12 H12 119.7
C13 C12 H12 119.7
N2 C13 C12 122.7(6)
N2 C13 C14 120.9(5)
C12 C13 C14 116.1(5)
N15 C14 C15 124.3(5)
N15 C14 C13 115.6(6)
C15 C14 C13 119.9(5)
C14 N15 C18 115.0(6)
C17 C18 N15 123.9(6)
C17 C18 H18 118.1
N15 C18 H18 118.1
C18 C17 C16 118.3(6)
C18 C17 H17 120.8
C16 C17 H17 120.8
C15 C16 C17 120.2(6)
C15 C16 H16 119.9
C17 C16 H16 119.9
C20 C19 C24 116.5(6)
C20 C19 C11 121.4(6)
C24 C19 C11 122.0(6)
C23 C24 C19 121.9(7)
C23 C24 H24 119.1
C19 C24 H24 119.1
C22 C23 C24 119.2(7)
C22 C23 H23 120.4
C24 C23 H23 120.4
C21 C22 C23 120.3(7)
C21 C22 Cl2 118.7(6)
C23 C22 Cl2 121.0(6)
C22 C21 C20 120.1(7)
C22 C21 H21 119.9
C20 C21 H21 119.9
C19 C20 C21 122.0(7)
C19 C20 H20 119.0
C21 C20 H20 119.0

loop_
_geom_bond_atom_site_label_1
_geom_bond_atom_site_label_2
_geom_bond_distance
Re1 C2 1.898(7)
Re1 C1 1.929(8)
Re1 C3 1.969(8)
Re1 N1 2.174(5)
Re1 N2 2.231(5)
Re1 Cl1 2.4650(18)
N1 C4 1.337(8)
N1 C8 1.353(8)
N2 C13 1.335(7)
N2 C9 1.366(7)
C15 C14 1.359(8)
C15 C16 1.362(8)
C15 H15 0.9300
O1 C1 1.156(8)
O2 C2 1.156(8)
O3 C3 1.065(8)
Cl2 C22 1.754(7)
C4 C5 1.365(10)
C4 H4 0.9300
C5 C6 1.367(11)
C5 H5 0.9300
C6 C7 1.375(10)
C6 H6 0.9300
C7 C8 1.386(8)
C7 H7 0.9300
C8 C9 1.496(8)
C9 C10 1.380(9)
C10 C11 1.396(8)
C10 H10 0.9300
C11 C12 1.385(8)
C11 C19 1.490(9)
C12 C13 1.402(9)
C12 H12 0.9300
C13 C14 1.506(8)
C14 N15 1.348(8)
N15 C18 1.366(9)
C18 C17 1.354(10)
C18 H18 0.9300
C17 C16 1.367(9)
C17 H17 0.9300
C16 H16 0.9300
C19 C20 1.352(9)
C19 C24 1.379(9)
C24 C23 1.378(10)
C24 H24 0.9300
C23 C22 1.354(10)
C23 H23 0.9300
C22 C21 1.333(10)
C21 C20 1.382(11)
C21 H21 0.9300
C20 H20 0.9300
